data_7707920
loop_
_publ_author_name
'Guo, Yunnan'
'Rotaru, Aurelian'
'M\"uller-Bunz, Helge'
'Morgan, Grace G.'
'Zhang, Shishen'
'Xue, Shufang'
'Garcia, Yann'

_publ_section_title
;
 Auxiliary alkyl chain modulated spin crossover behaviour of
 [Fe(H<sub>2</sub>Bpz<sub>2</sub>)<sub>2</sub>(C<sub><i>n</i></sub>-bipy)]
 complexes.
;
_journal_issue 37
_journal_name_full 'Dalton transactions (Cambridge, England : 2003)'
_journal_page_first 12835
_journal_page_last 12842
_journal_paper_doi 10.1039/d1dt01787j
_journal_volume 50
_journal_year 2021
_chemical_formula_moiety 'C34 H44 B2 Fe N10 O4'
_chemical_formula_sum 'C34 H44 B2 Fe N10 O4'
_chemical_formula_weight 734.26
_space_group_crystal_system monoclinic
_space_group_IT_number 15
_space_group_name_Hall '-C 2yc'
_space_group_name_H-M_alt 'C 1 2/c 1'
_atom_sites_solution_hydrogens geom
_atom_sites_solution_primary iter
_audit_creation_method SHELXL-2014
_audit_update_record
;
2021-05-27 deposited with the CCDC.	2021-07-01 downloaded from the CCDC.
;
_cell_angle_alpha 90
_cell_angle_beta 100.7263(7)
_cell_angle_gamma 90
_cell_formula_units_Z 8
_cell_length_a 30.8770(3)
_cell_length_b 14.3754(1)
_cell_length_c 16.9723(2)
_cell_measurement_reflns_used 15068
_cell_measurement_temperature 130(2)
_cell_measurement_theta_max 76.7070
_cell_measurement_theta_min 4.1260
_cell_volume 7401.85(13)
_computing_cell_refinement 'CrysAlisPro 1.171.38.41 (Rigaku OD, 2015)'
_computing_data_collection 'CrysAlisPro 1.171.38.41 (Rigaku OD, 2015)'
_computing_data_reduction 'CrysAlisPro 1.171.38.41 (Rigaku OD, 2015)'
_computing_structure_refinement 'SHELXL-2014 (Sheldrick, 2014)'
_diffrn_ambient_temperature 130(2)
_diffrn_detector_area_resol_mean 10.3196
_diffrn_measured_fraction_theta_full 1.000
_diffrn_measured_fraction_theta_max 0.993
_diffrn_measurement_device_type 'SuperNova, Dual, Cu at zero, Atlas'
_diffrn_measurement_method '\w scans'
_diffrn_radiation_type CuK\a
_diffrn_radiation_wavelength 1.54184
_diffrn_reflns_av_R_equivalents 0.0425
_diffrn_reflns_av_unetI/netI 0.0282
_diffrn_reflns_Laue_measured_fraction_full 1.000
_diffrn_reflns_Laue_measured_fraction_max 0.993
_diffrn_reflns_limit_h_max 38
_diffrn_reflns_limit_h_min -38
_diffrn_reflns_limit_k_max 18
_diffrn_reflns_limit_k_min -17
_diffrn_reflns_limit_l_max 21
_diffrn_reflns_limit_l_min -21
_diffrn_reflns_number 42784
_diffrn_reflns_point_group_measured_fraction_full 1.000
_diffrn_reflns_point_group_measured_fraction_max 0.993
_diffrn_reflns_theta_full 67.684
_diffrn_reflns_theta_max 76.867
_diffrn_reflns_theta_min 3.402
_diffrn_source 'micro-focus sealed X-ray tube'
_exptl_absorpt_coefficient_mu 3.687
_exptl_absorpt_correction_T_max 0.862
_exptl_absorpt_correction_T_min 0.607
_exptl_absorpt_correction_type gaussian
_exptl_absorpt_process_details
; 
CrysAlisPro 1.171.38.41 (Rigaku Oxford Diffraction, 2015) 
Numerical absorption correction based on gaussian integration over 
a multifaceted crystal model 
Empirical absorption correction using spherical harmonics, 
implemented in SCALE3 ABSPACK scaling algorithm. 
;
_exptl_crystal_colour 'clear brown'
_exptl_crystal_density_diffrn 1.318
_exptl_crystal_description needle
_exptl_crystal_F_000 3088
_exptl_crystal_size_max 0.220
_exptl_crystal_size_mid 0.064
_exptl_crystal_size_min 0.047
_refine_diff_density_max 0.409
_refine_diff_density_min -0.311
_refine_diff_density_rms 0.047
_refine_ls_extinction_method none
_refine_ls_goodness_of_fit_ref 1.036
_refine_ls_hydrogen_treatment constr
_refine_ls_matrix_type full
_refine_ls_number_parameters 462
_refine_ls_number_reflns 7769
_refine_ls_number_restraints 0
_refine_ls_restrained_S_all 1.036
_refine_ls_R_factor_all 0.0388
_refine_ls_R_factor_gt 0.0335
_refine_ls_shift/su_max 0.001
_refine_ls_shift/su_mean 0.000
_refine_ls_structure_factor_coef Fsqd
_refine_ls_weighting_details 'w=1/[\s^2^(Fo^2^)+(0.0508P)^2^+2.6637P] where P=(Fo^2^+2Fc^2^)/3'
_refine_ls_weighting_scheme calc
_refine_ls_wR_factor_gt 0.0851
_refine_ls_wR_factor_ref 0.0894
_reflns_Friedel_coverage 0.000
_reflns_number_gt 6998
_reflns_number_total 7769
_reflns_threshold_expression 'I > 2\s(I)'
_cod_data_source_file d1dt01787j2.cif
_cod_data_source_block gar12
_cod_depositor_comments 'Adding full bibliography for 7707918--7707921.cif.'
_cod_original_sg_symbol_H-M 'C 2/c'
_cod_database_code 7707920
_shelx_space_group_comment
; 
The symmetry employed for this shelxl refinement is uniquely defined 
by the following loop, which should always be used as a source of 
symmetry information in preference to the above space-group names. 
They are only intended as comments. 
;
_shelxl_version_number 2014-3

loop_
_space_group_symop_operation_xyz
'x, y, z'
'-x, y, -z+1/2'
'x+1/2, y+1/2, z'
'-x+1/2, y+1/2, -z+1/2'
'-x, -y, -z'
'x, -y, z-1/2'
'-x+1/2, -y+1/2, -z'
'x+1/2, -y+1/2, z-1/2'

loop_
_atom_site_label
_atom_site_type_symbol
_atom_site_fract_x
_atom_site_fract_y
_atom_site_fract_z
_atom_site_U_iso_or_equiv
_atom_site_adp_type
_atom_site_occupancy
_atom_site_site_symmetry_order
_atom_site_calc_flag
_atom_site_refinement_flags_posn
_atom_site_refinement_flags_adp
_atom_site_refinement_flags_occupancy
_atom_site_disorder_assembly
_atom_site_disorder_group
Fe Fe 0.37933(2) 0.39080(2) 0.47781(2) 0.01693(7) Uani 1 1 d . . . . .
N1 N 0.36656(4) 0.24630(9) 0.45235(8) 0.0245(3) Uani 1 1 d . . . . .
C1 C 0.33092(5) 0.19982(11) 0.46549(11) 0.0313(3) Uani 1 1 d . . . . .
H1 H 0.3128 0.2183 0.5022 0.038 Uiso 1 1 calc R U . . .
C2 C 0.32422(7) 0.12072(13) 0.41772(13) 0.0417(4) Uani 1 1 d . . . . .
H2 H 0.3015 0.0757 0.4154 0.050 Uiso 1 1 calc R U . . .
C3 C 0.35790(7) 0.12217(12) 0.37447(12) 0.0386(4) Uani 1 1 d . . . . .
H3 H 0.3625 0.0772 0.3359 0.046 Uiso 1 1 calc R U . . .
N2 N 0.38301(4) 0.19746(9) 0.39573(8) 0.0260(3) Uani 1 1 d . . . . .
N3 N 0.39791(4) 0.39920(9) 0.35915(8) 0.0223(2) Uani 1 1 d . . . . .
C4 C 0.39000(5) 0.46784(11) 0.30476(9) 0.0255(3) Uani 1 1 d . . . . .
H4 H 0.3786 0.5272 0.3147 0.031 Uiso 1 1 calc R U . . .
C5 C 0.40062(5) 0.44087(13) 0.23206(9) 0.0298(3) Uani 1 1 d . . . . .
H5 H 0.3984 0.4765 0.1843 0.036 Uiso 1 1 calc R U . . .
C6 C 0.41511(5) 0.35046(13) 0.24530(9) 0.0301(3) Uani 1 1 d . . . . .
H6 H 0.4248 0.3114 0.2069 0.036 Uiso 1 1 calc R U . . .
N4 N 0.41329(4) 0.32628(9) 0.32131(8) 0.0241(3) Uani 1 1 d . . . . .
B1 B 0.42411(6) 0.23055(12) 0.36333(11) 0.0262(3) Uani 1 1 d . . . . .
H1A H 0.4317 0.1846 0.3246 0.031 Uiso 1 1 calc R U . . .
H1B H 0.4496 0.2368 0.4080 0.031 Uiso 1 1 calc R U . . .
N5 N 0.35890(4) 0.37406(9) 0.59356(7) 0.0227(2) Uani 1 1 d . . . . .
C7 C 0.37269(5) 0.31190(11) 0.65192(9) 0.0271(3) Uani 1 1 d . . . . .
H7 H 0.3974 0.2721 0.6539 0.033 Uiso 1 1 calc R U . . .
C8 C 0.34579(6) 0.31378(13) 0.70900(10) 0.0335(3) Uani 1 1 d . . . . .
H8 H 0.3484 0.2772 0.7563 0.040 Uiso 1 1 calc R U . . .
C9 C 0.31445(6) 0.38056(12) 0.68182(10) 0.0316(3) Uani 1 1 d . . . . .
H9 H 0.2910 0.3986 0.7076 0.038 Uiso 1 1 calc R U . . .
N6 N 0.32268(4) 0.41576(9) 0.61263(8) 0.0238(2) Uani 1 1 d . . . . .
N7 N 0.31426(4) 0.43971(9) 0.42905(8) 0.0234(2) Uani 1 1 d . . . . .
C10 C 0.29071(5) 0.42461(14) 0.35579(10) 0.0359(4) Uani 1 1 d . . . . .
H10 H 0.3025 0.4026 0.3114 0.043 Uiso 1 1 calc R U . . .
C11 C 0.24660(6) 0.4455(2) 0.35361(12) 0.0526(6) Uani 1 1 d . . . . .
H11 H 0.2230 0.4416 0.3090 0.063 Uiso 1 1 calc R U . . .
C12 C 0.24466(6) 0.47308(16) 0.43030(12) 0.0409(4) Uani 1 1 d . . . . .
H12 H 0.2188 0.4918 0.4487 0.049 Uiso 1 1 calc R U . . .
N8 N 0.28516(4) 0.46930(9) 0.47488(8) 0.0249(3) Uani 1 1 d . . . . .
B2 B 0.29975(6) 0.49933(12) 0.56373(10) 0.0253(3) Uani 1 1 d . . . . .
H2A H 0.2738 0.5191 0.5859 0.030 Uiso 1 1 calc R U . . .
H2B H 0.3204 0.5525 0.5672 0.030 Uiso 1 1 calc R U . . .
N9 N 0.44719(4) 0.37649(8) 0.54854(7) 0.0189(2) Uani 1 1 d . . . . .
C13 C 0.38567(5) 0.61199(10) 0.47093(8) 0.0201(3) Uani 1 1 d . . . . .
H13 H 0.3566 0.6067 0.4407 0.024 Uiso 1 1 calc R U . . .
C14 C 0.40508(5) 0.69974(10) 0.48101(8) 0.0206(3) Uani 1 1 d . . . . .
C18 C 0.38244(5) 0.78594(10) 0.44494(9) 0.0231(3) Uani 1 1 d . . . . .
C15 C 0.44721(5) 0.70768(10) 0.52650(9) 0.0230(3) Uani 1 1 d . . . . .
H15 H 0.4612 0.7667 0.5344 0.028 Uiso 1 1 calc R U . . .
C16 C 0.46857(5) 0.62846(10) 0.56028(9) 0.0217(3) Uani 1 1 d . . . . .
H16 H 0.4973 0.6323 0.5922 0.026 Uiso 1 1 calc R U . . .
C17 C 0.44715(4) 0.54291(10) 0.54648(8) 0.0189(3) Uani 1 1 d . . . . .
C24 C 0.46794(4) 0.45464(10) 0.57897(8) 0.0192(3) Uani 1 1 d . . . . .
O1 O 0.39902(4) 0.86182(8) 0.45272(8) 0.0357(3) Uani 1 1 d . . . . .
O2 O 0.34192(4) 0.76800(7) 0.40445(7) 0.0264(2) Uani 1 1 d . . . . .
C19 C 0.31653(6) 0.84969(11) 0.37228(11) 0.0319(3) Uani 1 1 d . . . . .
H19A H 0.3319 0.8831 0.3345 0.038 Uiso 1 1 calc R U . . .
H19B H 0.3132 0.8926 0.4163 0.038 Uiso 1 1 calc R U . . .
C20 C 0.27218(6) 0.81737(13) 0.32966(10) 0.0340(4) Uani 1 1 d . . . . .
H20A H 0.2763 0.7756 0.2853 0.041 Uiso 1 1 calc R U . . .
H20B H 0.2552 0.8721 0.3057 0.041 Uiso 1 1 calc R U . . .
C21 C 0.24543(6) 0.76673(13) 0.38208(11) 0.0350(4) Uani 1 1 d . . . . .
H21A H 0.2437 0.8053 0.4297 0.042 Uiso 1 1 calc R U . . .
H21B H 0.2604 0.7077 0.4010 0.042 Uiso 1 1 calc R U . . .
C22 C 0.19897(6) 0.74561(17) 0.33710(14) 0.0469(5) Uani 1 1 d . . . . .
H22A H 0.1858 0.8032 0.3110 0.056 Uiso 1 1 calc R U . . .
H22B H 0.2006 0.6993 0.2946 0.056 Uiso 1 1 calc R U . . .
C23 C 0.16988(8) 0.70866(16) 0.39148(17) 0.0566(6) Uani 1 1 d . . . . .
H23A H 0.1407 0.6944 0.3600 0.085 Uiso 1 1 calc R U . . .
H23B H 0.1670 0.7555 0.4322 0.085 Uiso 1 1 calc R U . . .
H23C H 0.1829 0.6519 0.4178 0.085 Uiso 1 1 calc R U . . .
C25 C 0.50631(5) 0.45254(10) 0.63710(9) 0.0236(3) Uani 1 1 d . . . . .
H25 H 0.5200 0.5088 0.6582 0.028 Uiso 1 1 calc R U . . .
C26 C 0.52424(5) 0.36730(11) 0.66372(9) 0.0248(3) Uani 1 1 d . . . . .
H26 H 0.5502 0.3641 0.7037 0.030 Uiso 1 1 calc R U . . .
C27 C 0.50356(5) 0.28631(10) 0.63092(9) 0.0218(3) Uani 1 1 d . . . . .
C29 C 0.52291(5) 0.19399(11) 0.65722(9) 0.0248(3) Uani 1 1 d . . . . .
O3 O 0.55312(5) 0.18443(9) 0.71280(9) 0.0442(3) Uani 1 1 d . . . . .
O4 O 0.50290(3) 0.12595(7) 0.61172(7) 0.0253(2) Uani 1 1 d . . . . .
C30 C 0.51779(5) 0.03140(10) 0.63237(10) 0.0285(3) Uani 1 1 d . . . . .
H30A H 0.5240 0.0237 0.6914 0.034 Uiso 1 1 calc R U . . .
H30B H 0.5452 0.0186 0.6120 0.034 Uiso 1 1 calc R U . . .
C31 C 0.48203(5) -0.03553(11) 0.59513(11) 0.0302(3) Uani 1 1 d . . . . .
H31A H 0.4950 -0.0985 0.5957 0.036 Uiso 1 1 calc R U . . .
H31B H 0.4720 -0.0177 0.5383 0.036 Uiso 1 1 calc R U . . .
C32 C 0.44174(6) -0.04038(12) 0.63559(11) 0.0330(3) Uani 1 1 d . . . . .
H32A H 0.4238 -0.0950 0.6142 0.040 Uiso 1 1 calc R U . . .
H32B H 0.4520 -0.0505 0.6938 0.040 Uiso 1 1 calc R U . . .
C33 C 0.41228(6) 0.04589(14) 0.62421(13) 0.0419(4) Uani 1 1 d . . . . .
H33A H 0.4303 0.1012 0.6434 0.050 Uiso 1 1 calc R U . . .
H33B H 0.4006 0.0545 0.5663 0.050 Uiso 1 1 calc R U . . .
C34 C 0.37395(7) 0.04028(16) 0.66832(16) 0.0516(5) Uani 1 1 d . . . . .
H34A H 0.3553 0.0955 0.6561 0.077 Uiso 1 1 calc R U . . .
H34B H 0.3852 0.0373 0.7262 0.077 Uiso 1 1 calc R U . . .
H34C H 0.3565 -0.0156 0.6512 0.077 Uiso 1 1 calc R U . . .
C28 C 0.46489(4) 0.29435(10) 0.57394(8) 0.0203(3) Uani 1 1 d . . . . .
H28 H 0.4505 0.2391 0.5522 0.024 Uiso 1 1 calc R U . . .
N10 N 0.40630(4) 0.53503(8) 0.50217(7) 0.0194(2) Uani 1 1 d . . . . .

loop_
_atom_site_aniso_label
_atom_site_aniso_U_11
_atom_site_aniso_U_22
_atom_site_aniso_U_33
_atom_site_aniso_U_23
_atom_site_aniso_U_13
_atom_site_aniso_U_12
Fe 0.01502(11) 0.01629(11) 0.01933(11) -0.00054(7) 0.00281(8) -0.00108(7)
N1 0.0246(6) 0.0200(6) 0.0299(6) -0.0016(5) 0.0077(5) -0.0017(5)
C1 0.0291(8) 0.0259(8) 0.0408(9) 0.0000(7) 0.0112(7) -0.0069(6)
C2 0.0403(10) 0.0308(9) 0.0557(12) -0.0089(8) 0.0135(9) -0.0158(7)
C3 0.0450(10) 0.0250(8) 0.0467(10) -0.0114(7) 0.0112(8) -0.0105(7)
N2 0.0283(6) 0.0199(6) 0.0299(6) -0.0045(5) 0.0058(5) -0.0008(5)
N3 0.0211(6) 0.0227(6) 0.0237(6) 0.0001(5) 0.0057(5) 0.0001(4)
C4 0.0219(7) 0.0277(7) 0.0268(7) 0.0039(6) 0.0040(5) -0.0006(5)
C5 0.0258(7) 0.0404(9) 0.0229(7) 0.0059(6) 0.0035(6) -0.0017(6)
C6 0.0271(7) 0.0409(9) 0.0229(7) -0.0032(6) 0.0068(6) -0.0007(6)
N4 0.0211(6) 0.0285(6) 0.0236(6) -0.0031(5) 0.0064(5) 0.0010(5)
B1 0.0269(8) 0.0235(8) 0.0292(8) -0.0031(6) 0.0073(6) 0.0036(6)
N5 0.0224(6) 0.0243(6) 0.0219(6) -0.0007(5) 0.0056(5) -0.0006(5)
C7 0.0280(7) 0.0281(7) 0.0253(7) 0.0035(6) 0.0049(6) -0.0020(6)
C8 0.0366(9) 0.0389(9) 0.0262(7) 0.0063(7) 0.0088(6) -0.0033(7)
C9 0.0312(8) 0.0396(9) 0.0272(8) -0.0022(6) 0.0137(6) -0.0044(7)
N6 0.0226(6) 0.0260(6) 0.0240(6) -0.0038(5) 0.0073(5) -0.0026(5)
N7 0.0197(5) 0.0272(6) 0.0234(6) -0.0031(5) 0.0044(5) 0.0007(5)
C10 0.0239(8) 0.0553(11) 0.0267(8) -0.0081(7) 0.0000(6) 0.0035(7)
C11 0.0220(8) 0.0952(18) 0.0365(10) -0.0151(11) -0.0049(7) 0.0084(9)
C12 0.0201(7) 0.0650(12) 0.0367(9) -0.0074(8) 0.0030(7) 0.0096(8)
N8 0.0185(6) 0.0272(6) 0.0288(6) -0.0033(5) 0.0042(5) 0.0024(5)
B2 0.0240(8) 0.0243(8) 0.0281(8) -0.0050(6) 0.0065(6) 0.0010(6)
N9 0.0166(5) 0.0193(5) 0.0209(5) 0.0002(4) 0.0040(4) -0.0011(4)
C13 0.0177(6) 0.0205(7) 0.0223(6) -0.0017(5) 0.0039(5) -0.0009(5)
C14 0.0220(6) 0.0194(6) 0.0214(6) -0.0002(5) 0.0068(5) 0.0001(5)
C18 0.0252(7) 0.0209(7) 0.0239(7) 0.0002(5) 0.0063(5) 0.0006(5)
C15 0.0234(7) 0.0195(6) 0.0266(7) -0.0036(5) 0.0060(5) -0.0038(5)
C16 0.0185(6) 0.0225(7) 0.0238(7) -0.0024(5) 0.0034(5) -0.0027(5)
C17 0.0172(6) 0.0210(7) 0.0192(6) -0.0012(5) 0.0057(5) -0.0005(5)
C24 0.0167(6) 0.0212(6) 0.0204(6) -0.0012(5) 0.0056(5) -0.0016(5)
O1 0.0354(6) 0.0204(5) 0.0492(7) 0.0037(5) 0.0022(5) -0.0040(5)
O2 0.0262(5) 0.0196(5) 0.0315(5) 0.0014(4) 0.0006(4) 0.0037(4)
C19 0.0345(8) 0.0237(7) 0.0366(8) 0.0064(6) 0.0046(7) 0.0084(6)
C20 0.0311(8) 0.0382(9) 0.0313(8) 0.0013(7) 0.0021(6) 0.0113(7)
C21 0.0318(8) 0.0362(9) 0.0369(9) -0.0022(7) 0.0063(7) 0.0057(7)
C22 0.0309(9) 0.0545(12) 0.0549(12) -0.0053(10) 0.0069(8) 0.0030(8)
C23 0.0467(12) 0.0427(11) 0.0826(17) 0.0063(11) 0.0181(11) -0.0014(9)
C25 0.0210(6) 0.0241(7) 0.0244(7) -0.0022(5) 0.0010(5) -0.0017(5)
C26 0.0206(6) 0.0276(7) 0.0245(7) 0.0000(6) -0.0003(5) 0.0003(5)
C27 0.0202(6) 0.0238(7) 0.0216(6) 0.0010(5) 0.0045(5) 0.0008(5)
C29 0.0233(7) 0.0241(7) 0.0260(7) 0.0011(6) 0.0020(5) 0.0008(5)
O3 0.0453(7) 0.0292(6) 0.0463(7) 0.0002(5) -0.0216(6) 0.0055(5)
O4 0.0243(5) 0.0208(5) 0.0287(5) 0.0019(4) -0.0007(4) 0.0012(4)
C30 0.0260(7) 0.0205(7) 0.0373(8) 0.0029(6) 0.0019(6) 0.0034(5)
C31 0.0294(8) 0.0243(7) 0.0369(8) -0.0041(6) 0.0058(6) 0.0003(6)
C32 0.0330(8) 0.0329(8) 0.0333(8) -0.0048(7) 0.0065(7) -0.0066(6)
C33 0.0352(9) 0.0417(10) 0.0509(11) -0.0043(8) 0.0130(8) 0.0016(7)
C34 0.0347(10) 0.0468(11) 0.0766(15) -0.0136(11) 0.0184(10) -0.0093(8)
C28 0.0184(6) 0.0215(6) 0.0209(6) 0.0003(5) 0.0034(5) -0.0010(5)
N10 0.0180(5) 0.0190(6) 0.0213(5) -0.0012(4) 0.0043(4) -0.0014(4)

loop_
_atom_type_symbol
_atom_type_description
_atom_type_scat_dispersion_real
_atom_type_scat_dispersion_imag
_atom_type_scat_source
C C 0.0181 0.0091 'International Tables Vol C Tables 4.2.6.8 and 6.1.1.4'
H H 0.0000 0.0000 'International Tables Vol C Tables 4.2.6.8 and 6.1.1.4'
B B 0.0090 0.0039 'International Tables Vol C Tables 4.2.6.8 and 6.1.1.4'
N N 0.0311 0.0180 'International Tables Vol C Tables 4.2.6.8 and 6.1.1.4'
O O 0.0492 0.0322 'International Tables Vol C Tables 4.2.6.8 and 6.1.1.4'
Fe Fe -1.1336 3.1974 'International Tables Vol C Tables 4.2.6.8 and 6.1.1.4'

loop_
_geom_angle_atom_site_label_1
_geom_angle_atom_site_label_2
_geom_angle_atom_site_label_3
_geom_angle
_geom_angle_site_symmetry_1
_geom_angle_site_symmetry_3
_geom_angle_publ_flag
N1 Fe N7 96.66(5) . . ?
N1 Fe N5 90.09(5) . . ?
N7 Fe N5 88.65(5) . . ?
N1 Fe N3 86.45(5) . . ?
N7 Fe N3 90.80(5) . . ?
N5 Fe N3 176.41(5) . . ?
N1 Fe N9 97.98(5) . . ?
N7 Fe N9 163.85(5) . . ?
N5 Fe N9 84.56(5) . . ?
N3 Fe N9 96.86(4) . . ?
N1 Fe N10 168.73(5) . . ?
N7 Fe N10 93.27(5) . . ?
N5 Fe N10 95.47(5) . . ?
N3 Fe N10 88.10(4) . . ?
N9 Fe N10 72.88(4) . . ?
C1 N1 N2 106.59(13) . . ?
C1 N1 Fe 125.12(11) . . ?
N2 N1 Fe 124.26(10) . . ?
N1 C1 C2 110.40(16) . . ?
N1 C1 H1 124.8 . . ?
C2 C1 H1 124.8 . . ?
C3 C2 C1 104.65(15) . . ?
C3 C2 H2 127.7 . . ?
C1 C2 H2 127.7 . . ?
N2 C3 C2 108.91(16) . . ?
N2 C3 H3 125.5 . . ?
C2 C3 H3 125.5 . . ?
C3 N2 N1 109.46(14) . . ?
C3 N2 B1 128.55(14) . . ?
N1 N2 B1 121.98(12) . . ?
C4 N3 N4 106.05(12) . . ?
C4 N3 Fe 128.72(10) . . ?
N4 N3 Fe 124.33(9) . . ?
N3 C4 C5 111.27(14) . . ?
N3 C4 H4 124.4 . . ?
C5 C4 H4 124.4 . . ?
C6 C5 C4 103.96(14) . . ?
C6 C5 H5 128.0 . . ?
C4 C5 H5 128.0 . . ?
N4 C6 C5 109.20(14) . . ?
N4 C6 H6 125.4 . . ?
C5 C6 H6 125.4 . . ?
C6 N4 N3 109.51(13) . . ?
C6 N4 B1 128.52(14) . . ?
N3 N4 B1 121.91(12) . . ?
N2 B1 N4 108.29(12) . . ?
N2 B1 H1A 110.0 . . ?
N4 B1 H1A 110.0 . . ?
N2 B1 H1B 110.0 . . ?
N4 B1 H1B 110.0 . . ?
H1A B1 H1B 108.4 . . ?
C7 N5 N6 106.24(12) . . ?
C7 N5 Fe 129.14(11) . . ?
N6 N5 Fe 123.58(10) . . ?
N5 C7 C8 110.66(14) . . ?
N5 C7 H7 124.7 . . ?
C8 C7 H7 124.7 . . ?
C9 C8 C7 104.69(14) . . ?
C9 C8 H8 127.7 . . ?
C7 C8 H8 127.7 . . ?
N6 C9 C8 108.58(14) . . ?
N6 C9 H9 125.7 . . ?
C8 C9 H9 125.7 . . ?
C9 N6 N5 109.83(13) . . ?
C9 N6 B2 127.99(14) . . ?
N5 N6 B2 121.79(12) . . ?
C10 N7 N8 106.26(12) . . ?
C10 N7 Fe 127.90(11) . . ?
N8 N7 Fe 123.55(9) . . ?
N7 C10 C11 110.52(16) . . ?
N7 C10 H10 124.7 . . ?
C11 C10 H10 124.7 . . ?
C12 C11 C10 104.66(16) . . ?
C12 C11 H11 127.7 . . ?
C10 C11 H11 127.7 . . ?
N8 C12 C11 108.88(15) . . ?
N8 C12 H12 125.6 . . ?
C11 C12 H12 125.6 . . ?
C12 N8 N7 109.67(13) . . ?
C12 N8 B2 127.61(14) . . ?
N7 N8 B2 122.60(12) . . ?
N8 B2 N6 108.96(12) . . ?
N8 B2 H2A 109.9 . . ?
N6 B2 H2A 109.9 . . ?
N8 B2 H2B 109.9 . . ?
N6 B2 H2B 109.9 . . ?
H2A B2 H2B 108.3 . . ?
C28 N9 C24 118.40(12) . . ?
C28 N9 Fe 122.89(9) . . ?
C24 N9 Fe 117.59(9) . . ?
N10 C13 C14 122.58(13) . . ?
N10 C13 H13 118.7 . . ?
C14 C13 H13 118.7 . . ?
C15 C14 C13 118.67(13) . . ?
C15 C14 C18 118.51(13) . . ?
C13 C14 C18 122.82(13) . . ?
O1 C18 O2 124.82(14) . . ?
O1 C18 C14 123.34(14) . . ?
O2 C18 C14 111.84(12) . . ?
C16 C15 C14 119.16(13) . . ?
C16 C15 H15 120.4 . . ?
C14 C15 H15 120.4 . . ?
C15 C16 C17 118.73(13) . . ?
C15 C16 H16 120.6 . . ?
C17 C16 H16 120.6 . . ?
N10 C17 C16 122.20(13) . . ?
N10 C17 C24 115.56(12) . . ?
C16 C17 C24 122.24(12) . . ?
N9 C24 C25 122.28(13) . . ?
N9 C24 C17 115.42(12) . . ?
C25 C24 C17 122.31(13) . . ?
C18 O2 C19 115.05(12) . . ?
O2 C19 C20 108.06(14) . . ?
O2 C19 H19A 110.1 . . ?
C20 C19 H19A 110.1 . . ?
O2 C19 H19B 110.1 . . ?
C20 C19 H19B 110.1 . . ?
H19A C19 H19B 108.4 . . ?
C19 C20 C21 114.60(14) . . ?
C19 C20 H20A 108.6 . . ?
C21 C20 H20A 108.6 . . ?
C19 C20 H20B 108.6 . . ?
C21 C20 H20B 108.6 . . ?
H20A C20 H20B 107.6 . . ?
C20 C21 C22 111.60(16) . . ?
C20 C21 H21A 109.3 . . ?
C22 C21 H21A 109.3 . . ?
C20 C21 H21B 109.3 . . ?
C22 C21 H21B 109.3 . . ?
H21A C21 H21B 108.0 . . ?
C23 C22 C21 112.20(19) . . ?
C23 C22 H22A 109.2 . . ?
C21 C22 H22A 109.2 . . ?
C23 C22 H22B 109.2 . . ?
C21 C22 H22B 109.2 . . ?
H22A C22 H22B 107.9 . . ?
C22 C23 H23A 109.5 . . ?
C22 C23 H23B 109.5 . . ?
H23A C23 H23B 109.5 . . ?
C22 C23 H23C 109.5 . . ?
H23A C23 H23C 109.5 . . ?
H23B C23 H23C 109.5 . . ?
C26 C25 C24 119.05(13) . . ?
C26 C25 H25 120.5 . . ?
C24 C25 H25 120.5 . . ?
C25 C26 C27 118.90(13) . . ?
C25 C26 H26 120.5 . . ?
C27 C26 H26 120.5 . . ?
C26 C27 C28 118.52(13) . . ?
C26 C27 C29 119.77(13) . . ?
C28 C27 C29 121.71(13) . . ?
O3 C29 O4 125.52(15) . . ?
O3 C29 C27 123.04(14) . . ?
O4 C29 C27 111.44(12) . . ?
C29 O4 C30 117.16(12) . . ?
O4 C30 C31 108.68(12) . . ?
O4 C30 H30A 110.0 . . ?
C31 C30 H30A 110.0 . . ?
O4 C30 H30B 110.0 . . ?
C31 C30 H30B 110.0 . . ?
H30A C30 H30B 108.3 . . ?
C30 C31 C32 115.65(14) . . ?
C30 C31 H31A 108.4 . . ?
C32 C31 H31A 108.4 . . ?
C30 C31 H31B 108.4 . . ?
C32 C31 H31B 108.4 . . ?
H31A C31 H31B 107.4 . . ?
C33 C32 C31 114.87(15) . . ?
C33 C32 H32A 108.5 . . ?
C31 C32 H32A 108.5 . . ?
C33 C32 H32B 108.5 . . ?
C31 C32 H32B 108.6 . . ?
H32A C32 H32B 107.5 . . ?
C34 C33 C32 113.29(18) . . ?
C34 C33 H33A 108.9 . . ?
C32 C33 H33A 108.9 . . ?
C34 C33 H33B 108.9 . . ?
C32 C33 H33B 108.9 . . ?
H33A C33 H33B 107.7 . . ?
C33 C34 H34A 109.5 . . ?
C33 C34 H34B 109.5 . . ?
H34A C34 H34B 109.5 . . ?
C33 C34 H34C 109.5 . . ?
H34A C34 H34C 109.5 . . ?
H34B C34 H34C 109.5 . . ?
N9 C28 C27 122.82(13) . . ?
N9 C28 H28 118.6 . . ?
C27 C28 H28 118.6 . . ?
C13 N10 C17 118.65(12) . . ?
C13 N10 Fe 123.97(9) . . ?
C17 N10 Fe 117.21(9) . . ?

loop_
_geom_bond_atom_site_label_1
_geom_bond_atom_site_label_2
_geom_bond_distance
_geom_bond_site_symmetry_2
_geom_bond_publ_flag
Fe N1 2.1432(13) . ?
Fe N7 2.1443(12) . ?
Fe N5 2.1856(13) . ?
Fe N3 2.1976(13) . ?
Fe N9 2.2220(12) . ?
Fe N10 2.2439(12) . ?
N1 C1 1.341(2) . ?
N1 N2 1.3624(18) . ?
C1 C2 1.389(2) . ?
C1 H1 0.9500 . ?
C2 C3 1.380(3) . ?
C2 H2 0.9500 . ?
C3 N2 1.341(2) . ?
C3 H3 0.9500 . ?
N2 B1 1.549(2) . ?
N3 C4 1.342(2) . ?
N3 N4 1.3602(18) . ?
C4 C5 1.390(2) . ?
C4 H4 0.9500 . ?
C5 C6 1.379(3) . ?
C5 H5 0.9500 . ?
C6 N4 1.347(2) . ?
C6 H6 0.9500 . ?
N4 B1 1.557(2) . ?
B1 H1A 0.9900 . ?
B1 H1B 0.9900 . ?
N5 C7 1.343(2) . ?
N5 N6 1.3598(18) . ?
C7 C8 1.389(2) . ?
C7 H7 0.9500 . ?
C8 C9 1.380(3) . ?
C8 H8 0.9500 . ?
C9 N6 1.346(2) . ?
C9 H9 0.9500 . ?
N6 B2 1.554(2) . ?
N7 C10 1.336(2) . ?
N7 N8 1.3614(18) . ?
C10 C11 1.389(2) . ?
C10 H10 0.9500 . ?
C11 C12 1.372(3) . ?
C11 H11 0.9500 . ?
C12 N8 1.337(2) . ?
C12 H12 0.9500 . ?
N8 B2 1.552(2) . ?
B2 H2A 0.9900 . ?
B2 H2B 0.9900 . ?
N9 C28 1.3382(18) . ?
N9 C24 1.3477(18) . ?
C13 N10 1.3362(19) . ?
C13 C14 1.3933(19) . ?
C13 H13 0.9500 . ?
C14 C15 1.388(2) . ?
C14 C18 1.497(2) . ?
C18 O1 1.2018(19) . ?
C18 O2 1.3356(19) . ?
C15 C16 1.386(2) . ?
C15 H15 0.9500 . ?
C16 C17 1.3954(19) . ?
C16 H16 0.9500 . ?
C17 N10 1.3477(18) . ?
C17 C24 1.4813(19) . ?
C24 C25 1.394(2) . ?
O2 C19 1.4603(18) . ?
C19 C20 1.498(2) . ?
C19 H19A 0.9900 . ?
C19 H19B 0.9900 . ?
C20 C21 1.509(3) . ?
C20 H20A 0.9900 . ?
C20 H20B 0.9900 . ?
C21 C22 1.525(3) . ?
C21 H21A 0.9900 . ?
C21 H21B 0.9900 . ?
C22 C23 1.500(3) . ?
C22 H22A 0.9900 . ?
C22 H22B 0.9900 . ?
C23 H23A 0.9800 . ?
C23 H23B 0.9800 . ?
C23 H23C 0.9800 . ?
C25 C26 1.385(2) . ?
C25 H25 0.9500 . ?
C26 C27 1.393(2) . ?
C26 H26 0.9500 . ?
C27 C28 1.395(2) . ?
C27 C29 1.489(2) . ?
C29 O3 1.205(2) . ?
C29 O4 1.3255(19) . ?
O4 C30 1.4566(17) . ?
C30 C31 1.511(2) . ?
C30 H30A 0.9900 . ?
C30 H30B 0.9900 . ?
C31 C32 1.530(2) . ?
C31 H31A 0.9900 . ?
C31 H31B 0.9900 . ?
C32 C33 1.529(3) . ?
C32 H32A 0.9900 . ?
C32 H32B 0.9900 . ?
C33 C34 1.516(3) . ?
C33 H33A 0.9900 . ?
C33 H33B 0.9900 . ?
C34 H34A 0.9800 . ?
C34 H34B 0.9800 . ?
C34 H34C 0.9800 . ?
C28 H28 0.9500 . ?

loop_
_geom_torsion_atom_site_label_1
_geom_torsion_atom_site_label_2
_geom_torsion_atom_site_label_3
_geom_torsion_atom_site_label_4
_geom_torsion
_geom_torsion_site_symmetry_1
_geom_torsion_site_symmetry_2
_geom_torsion_site_symmetry_3
_geom_torsion_site_symmetry_4
_geom_torsion_publ_flag
N2 N1 C1 C2 0.2(2) . . . . ?
Fe N1 C1 C2 158.26(13) . . . . ?
N1 C1 C2 C3 -0.2(2) . . . . ?
C1 C2 C3 N2 0.2(2) . . . . ?
C2 C3 N2 N1 -0.1(2) . . . . ?
C2 C3 N2 B1 -178.91(17) . . . . ?
C1 N1 N2 C3 -0.04(19) . . . . ?
Fe N1 N2 C3 -158.36(12) . . . . ?
C1 N1 N2 B1 178.85(14) . . . . ?
Fe N1 N2 B1 20.54(19) . . . . ?
N4 N3 C4 C5 -0.80(17) . . . . ?
Fe N3 C4 C5 -170.20(10) . . . . ?
N3 C4 C5 C6 0.70(18) . . . . ?
C4 C5 C6 N4 -0.31(18) . . . . ?
C5 C6 N4 N3 -0.16(18) . . . . ?
C5 C6 N4 B1 176.98(14) . . . . ?
C4 N3 N4 C6 0.58(16) . . . . ?
Fe N3 N4 C6 170.58(10) . . . . ?
C4 N3 N4 B1 -176.78(13) . . . . ?
Fe N3 N4 B1 -6.78(18) . . . . ?
C3 N2 B1 N4 116.41(18) . . . . ?
N1 N2 B1 N4 -62.26(18) . . . . ?
C6 N4 B1 N2 -123.19(16) . . . . ?
N3 N4 B1 N2 53.63(18) . . . . ?
N6 N5 C7 C8 -0.53(18) . . . . ?
Fe N5 C7 C8 -168.99(11) . . . . ?
N5 C7 C8 C9 0.4(2) . . . . ?
C7 C8 C9 N6 -0.1(2) . . . . ?
C8 C9 N6 N5 -0.26(19) . . . . ?
C8 C9 N6 B2 -173.09(15) . . . . ?
C7 N5 N6 C9 0.49(17) . . . . ?
Fe N5 N6 C9 169.75(11) . . . . ?
C7 N5 N6 B2 173.84(13) . . . . ?
Fe N5 N6 B2 -16.90(18) . . . . ?
N8 N7 C10 C11 0.8(2) . . . . ?
Fe N7 C10 C11 163.89(16) . . . . ?
N7 C10 C11 C12 -0.8(3) . . . . ?
C10 C11 C12 N8 0.4(3) . . . . ?
C11 C12 N8 N7 0.1(2) . . . . ?
C11 C12 N8 B2 176.11(19) . . . . ?
C10 N7 N8 C12 -0.6(2) . . . . ?
Fe N7 N8 C12 -164.56(13) . . . . ?
C10 N7 N8 B2 -176.83(15) . . . . ?
Fe N7 N8 B2 19.19(19) . . . . ?
C12 N8 B2 N6 124.17(18) . . . . ?
N7 N8 B2 N6 -60.29(18) . . . . ?
C9 N6 B2 N8 -129.61(16) . . . . ?
N5 N6 B2 N8 58.34(17) . . . . ?
N10 C13 C14 C15 -1.2(2) . . . . ?
N10 C13 C14 C18 178.89(13) . . . . ?
C15 C14 C18 O1 0.7(2) . . . . ?
C13 C14 C18 O1 -179.36(15) . . . . ?
C15 C14 C18 O2 -178.61(13) . . . . ?
C13 C14 C18 O2 1.3(2) . . . . ?
C13 C14 C15 C16 0.1(2) . . . . ?
C18 C14 C15 C16 179.98(13) . . . . ?
C14 C15 C16 C17 0.8(2) . . . . ?
C15 C16 C17 N10 -0.7(2) . . . . ?
C15 C16 C17 C24 178.78(13) . . . . ?
C28 N9 C24 C25 -1.7(2) . . . . ?
Fe N9 C24 C25 166.58(11) . . . . ?
C28 N9 C24 C17 178.39(12) . . . . ?
Fe N9 C24 C17 -13.35(15) . . . . ?
N10 C17 C24 N9 11.69(18) . . . . ?
C16 C17 C24 N9 -167.81(13) . . . . ?
N10 C17 C24 C25 -168.24(13) . . . . ?
C16 C17 C24 C25 12.3(2) . . . . ?
O1 C18 O2 C19 -3.5(2) . . . . ?
C14 C18 O2 C19 175.84(12) . . . . ?
C18 O2 C19 C20 -179.51(13) . . . . ?
O2 C19 C20 C21 60.73(19) . . . . ?
C19 C20 C21 C22 173.63(15) . . . . ?
C20 C21 C22 C23 -171.23(17) . . . . ?
N9 C24 C25 C26 1.1(2) . . . . ?
C17 C24 C25 C26 -178.99(13) . . . . ?
C24 C25 C26 C27 0.6(2) . . . . ?
C25 C26 C27 C28 -1.6(2) . . . . ?
C25 C26 C27 C29 178.48(14) . . . . ?
C26 C27 C29 O3 9.0(2) . . . . ?
C28 C27 C29 O3 -170.91(16) . . . . ?
C26 C27 C29 O4 -170.66(13) . . . . ?
C28 C27 C29 O4 9.5(2) . . . . ?
O3 C29 O4 C30 2.1(2) . . . . ?
C27 C29 O4 C30 -178.28(12) . . . . ?
C29 O4 C30 C31 160.03(13) . . . . ?
O4 C30 C31 C32 -74.05(18) . . . . ?
C30 C31 C32 C33 70.4(2) . . . . ?
C31 C32 C33 C34 -177.32(17) . . . . ?
C24 N9 C28 C27 0.6(2) . . . . ?
Fe N9 C28 C27 -167.02(11) . . . . ?
C26 C27 C28 N9 1.1(2) . . . . ?
C29 C27 C28 N9 -179.05(13) . . . . ?
C14 C13 N10 C17 1.3(2) . . . . ?
C14 C13 N10 Fe -173.72(10) . . . . ?
C16 C17 N10 C13 -0.4(2) . . . . ?
C24 C17 N10 C13 -179.89(12) . . . . ?
C16 C17 N10 Fe 175.01(10) . . . . ?
C24 C17 N10 Fe -4.49(15) . . . . ?
